data_7238929
loop_
_publ_author_name
'Marchetti, Fabio'
'Pampaloni, Guido'
'Zacchini, Stefano'

_publ_section_title
;
 Lactam/MoCl5 interaction in CH2Cl2: synthesis and X-ray characterization
 of protonated \d-valerolactam salts
;
_journal_issue 25
_journal_name_full 'RSC Advances'
_journal_page_first 10007
_journal_paper_doi 10.1039/c3ra23305g
_journal_volume 3
_journal_year 2013
_chemical_formula_sum 'C11 H22 Cl7 Mo N2 O3'
_chemical_formula_weight 574.40
_space_group_IT_number 62
_space_group_name_Hall '-P 2ac 2n'
_space_group_name_H-M_alt 'P n m a'
_symmetry_cell_setting orthorhombic
_symmetry_space_group_name_H-M 'P n m a'
_atom_sites_solution_hydrogens geom
_atom_sites_solution_primary direct
_atom_sites_solution_secondary difmap
_audit_creation_method SHELXL-97
_cell_angle_alpha 90.00
_cell_angle_beta 90.00
_cell_angle_gamma 90.00
_cell_formula_units_Z 4
_cell_length_a 18.729(3)
_cell_length_b 14.865(3)
_cell_length_c 7.6628(13)
_cell_measurement_reflns_used 6262
_cell_measurement_temperature 100(2)
_cell_measurement_theta_max 28.5635
_cell_measurement_theta_min 2.175
_cell_volume 2133.4(7)
_computing_cell_refinement 'APEX2 (Bruker AXS, 2006)'
_computing_data_collection 'APEX2 (Bruker AXS, 2006)'
_computing_data_reduction 'SAINT (Bruker AXS, 2004)'
_computing_molecular_graphics 'ORTEPIII (johnson, 1996)'
_computing_publication_material 'XCIF (Bruker AXS, 2001)'
_computing_structure_refinement 'SHELXL-97 (Sheldrick, 1997)'
_computing_structure_solution 'SHELXS-97 (Sheldrick, 1990)'
_diffrn_ambient_temperature 100(2)
_diffrn_measured_fraction_theta_full 1.000
_diffrn_measured_fraction_theta_max 1.000
_diffrn_measurement_device_type 'CCD area detector'
_diffrn_measurement_method 'phi and omega scans'
_diffrn_radiation_monochromator graphite
_diffrn_radiation_source 'fine-focus sealed tube'
_diffrn_radiation_type MoK\a
_diffrn_radiation_wavelength 0.71073
_diffrn_reflns_av_R_equivalents 0.0357
_diffrn_reflns_av_sigmaI/netI 0.0251
_diffrn_reflns_limit_h_max 23
_diffrn_reflns_limit_h_min -23
_diffrn_reflns_limit_k_max 18
_diffrn_reflns_limit_k_min -18
_diffrn_reflns_limit_l_max 9
_diffrn_reflns_limit_l_min -9
_diffrn_reflns_number 14718
_diffrn_reflns_theta_full 27.00
_diffrn_reflns_theta_max 27.00
_diffrn_reflns_theta_min 2.17
_exptl_absorpt_coefficient_mu 1.504
_exptl_absorpt_correction_T_max 0.8520
_exptl_absorpt_correction_T_min 0.7735
_exptl_absorpt_correction_type empirical
_exptl_crystal_colour pale-green
_exptl_crystal_density_diffrn 1.788
_exptl_crystal_density_method 'not measured'
_exptl_crystal_description prism
_exptl_crystal_F_000 1148
_exptl_crystal_size_max 0.18
_exptl_crystal_size_mid 0.16
_exptl_crystal_size_min 0.11
_refine_diff_density_max 0.483
_refine_diff_density_min -0.616
_refine_diff_density_rms 0.067
_refine_ls_extinction_method none
_refine_ls_goodness_of_fit_ref 1.065
_refine_ls_hydrogen_treatment mixed
_refine_ls_matrix_type full
_refine_ls_number_parameters 124
_refine_ls_number_reflns 2410
_refine_ls_number_restraints 2
_refine_ls_restrained_S_all 1.064
_refine_ls_R_factor_all 0.0255
_refine_ls_R_factor_gt 0.0225
_refine_ls_shift/su_max 0.000
_refine_ls_shift/su_mean 0.000
_refine_ls_structure_factor_coef Fsqd
_refine_ls_weighting_details 'calc w=1/[\s^2^(Fo^2^)+(0.0240P)^2^+1.0628P] where P=(Fo^2^+2Fc^2^)/3'
_refine_ls_weighting_scheme calc
_refine_ls_wR_factor_gt 0.0534
_refine_ls_wR_factor_ref 0.0550
_reflns_number_gt 2208
_reflns_number_total 2410
_reflns_threshold_expression >2sigma(I)
_cod_data_source_file c3ra23305g.txt
_cod_data_source_block pnma
_cod_original_cell_volume 2133.3(6)
_cod_original_sg_symbol_H-M Pnma
_cod_database_code 7238929

loop_
_symmetry_equiv_pos_as_xyz
'x, y, z'
'-x+1/2, -y, z+1/2'
'-x, y+1/2, -z'
'x+1/2, -y+1/2, -z+1/2'
'-x, -y, -z'
'x-1/2, y, -z-1/2'
'x, -y-1/2, z'
'-x-1/2, y-1/2, z-1/2'

loop_
_atom_site_label
_atom_site_type_symbol
_atom_site_fract_x
_atom_site_fract_y
_atom_site_fract_z
_atom_site_U_iso_or_equiv
_atom_site_adp_type
_atom_site_occupancy
_atom_site_symmetry_multiplicity
_atom_site_calc_flag
_atom_site_refinement_flags
C1 C 0.31794(10) -0.02113(12) 0.1580(2) 0.0209(4) Uani 1 1 d .
C2 C 0.38392(10) -0.07216(14) 0.2015(3) 0.0253(4) Uani 1 1 d .
H2A H 0.3958 -0.1131 0.1038 0.030 Uiso 1 1 calc R
H2B H 0.3752 -0.1094 0.3065 0.030 Uiso 1 1 calc R
C3 C 0.44710(11) -0.00948(14) 0.2354(3) 0.0307(5) Uani 1 1 d .
H3A H 0.4862 -0.0435 0.2920 0.037 Uiso 1 1 calc R
H3B H 0.4651 0.0146 0.1233 0.037 Uiso 1 1 calc R
C4 C 0.42414(10) 0.06772(13) 0.3525(3) 0.0243(4) Uani 1 1 d .
H4A H 0.4058 0.0436 0.4642 0.029 Uiso 1 1 calc R
H4B H 0.4658 0.1066 0.3783 0.029 Uiso 1 1 calc R
C5 C 0.36662(10) 0.12263(13) 0.2639(3) 0.0243(4) Uani 1 1 d .
H5A H 0.3442 0.1633 0.3503 0.029 Uiso 1 1 calc R
H5B H 0.3884 0.1601 0.1713 0.029 Uiso 1 1 calc R
C8 C 0.42431(15) 0.2500 0.7168(4) 0.0286(6) Uani 1 2 d S
H8A H 0.4729 0.2500 0.7677 0.034 Uiso 1 2 calc SR
H8B H 0.4292 0.2500 0.5882 0.034 Uiso 1 2 calc SR
Cl1 Cl 0.21241(3) 0.2500 0.46452(8) 0.01937(13) Uani 1 2 d S
Cl2 Cl 0.03015(3) 0.2500 0.40822(9) 0.02223(14) Uani 1 2 d S
Cl3 Cl 0.22687(3) 0.2500 0.02291(8) 0.02246(14) Uani 1 2 d S
Cl4 Cl 0.13053(2) 0.09158(3) 0.22038(6) 0.02181(11) Uani 1 1 d .
Cl5 Cl 0.37914(3) 0.15165(4) 0.78250(7) 0.03328(13) Uani 1 1 d .
Mo1 Mo 0.118772(10) 0.2500 0.18670(3) 0.01554(7) Uani 1 2 d S
N2 N 0.31163(9) 0.06412(11) 0.1867(2) 0.0244(4) Uani 1 1 d D
H2 H 0.2713(9) 0.0894(14) 0.157(3) 0.029 Uiso 1 1 d D
O1 O 0.06389(10) 0.2500 0.0169(3) 0.0268(4) Uani 1 2 d S
O2 O 0.26249(7) -0.06128(10) 0.0905(2) 0.0314(3) Uani 1 1 d D
H3 H 0.2733(13) -0.1135(12) 0.072(4) 0.047 Uiso 1 1 d D

loop_
_atom_site_aniso_label
_atom_site_aniso_U_11
_atom_site_aniso_U_22
_atom_site_aniso_U_33
_atom_site_aniso_U_23
_atom_site_aniso_U_13
_atom_site_aniso_U_12
C1 0.0193(9) 0.0237(9) 0.0198(9) -0.0029(7) 0.0028(7) -0.0003(7)
C2 0.0302(11) 0.0221(10) 0.0235(10) -0.0063(8) -0.0043(8) 0.0061(8)
C3 0.0217(10) 0.0349(11) 0.0354(12) -0.0101(9) -0.0063(9) 0.0077(8)
C4 0.0242(10) 0.0266(10) 0.0221(9) -0.0027(8) -0.0009(8) -0.0009(8)
C5 0.0219(9) 0.0206(10) 0.0303(11) -0.0029(8) 0.0009(8) -0.0030(7)
C8 0.0205(14) 0.0404(17) 0.0249(15) 0.000 0.0038(11) 0.000
Cl1 0.0211(3) 0.0170(3) 0.0200(3) 0.000 -0.0025(2) 0.000
Cl2 0.0170(3) 0.0238(3) 0.0258(3) 0.000 0.0058(3) 0.000
Cl3 0.0187(3) 0.0280(3) 0.0207(3) 0.000 0.0047(2) 0.000
Cl4 0.0202(2) 0.0161(2) 0.0291(2) -0.00434(17) 0.00009(18) -0.00117(15)
Cl5 0.0348(3) 0.0290(3) 0.0360(3) -0.0049(2) 0.0057(2) 0.0006(2)
Mo1 0.01289(12) 0.01696(12) 0.01677(12) 0.000 -0.00034(8) 0.000
N2 0.0174(8) 0.0207(8) 0.0351(9) -0.0051(7) -0.0027(7) 0.0026(6)
O1 0.0229(10) 0.0339(11) 0.0234(10) 0.000 -0.0050(8) 0.000
O2 0.0205(7) 0.0250(7) 0.0487(9) -0.0146(7) -0.0015(6) 0.0005(6)

loop_
_atom_type_symbol
_atom_type_description
_atom_type_scat_dispersion_real
_atom_type_scat_dispersion_imag
_atom_type_scat_source
C C 0.0033 0.0016 'International Tables Vol C Tables 4.2.6.8 and 6.1.1.4'
H H 0.0000 0.0000 'International Tables Vol C Tables 4.2.6.8 and 6.1.1.4'
N N 0.0061 0.0033 'International Tables Vol C Tables 4.2.6.8 and 6.1.1.4'
O O 0.0106 0.0060 'International Tables Vol C Tables 4.2.6.8 and 6.1.1.4'
Cl Cl 0.1484 0.1585 'International Tables Vol C Tables 4.2.6.8 and 6.1.1.4'
Mo Mo -1.6832 0.6857 'International Tables Vol C Tables 4.2.6.8 and 6.1.1.4'

loop_
_geom_angle_atom_site_label_1
_geom_angle_atom_site_label_2
_geom_angle_atom_site_label_3
_geom_angle
_geom_angle_site_symmetry_1
_geom_angle_site_symmetry_3
N2 C1 O2 116.33(17) . .
N2 C1 C2 122.56(17) . .
O2 C1 C2 121.11(17) . .
C1 C2 C3 111.73(17) . .
C1 C2 H2A 109.3 . .
C3 C2 H2A 109.3 . .
C1 C2 H2B 109.3 . .
C3 C2 H2B 109.3 . .
H2A C2 H2B 107.9 . .
C4 C3 C2 109.99(16) . .
C4 C3 H3A 109.7 . .
C2 C3 H3A 109.7 . .
C4 C3 H3B 109.7 . .
C2 C3 H3B 109.7 . .
H3A C3 H3B 108.2 . .
C5 C4 C3 110.16(16) . .
C5 C4 H4A 109.6 . .
C3 C4 H4A 109.6 . .
C5 C4 H4B 109.6 . .
C3 C4 H4B 109.6 . .
H4A C4 H4B 108.1 . .
N2 C5 C4 111.09(16) . .
N2 C5 H5A 109.4 . .
C4 C5 H5A 109.4 . .
N2 C5 H5B 109.4 . .
C4 C5 H5B 109.4 . .
H5A C5 H5B 108.0 . .
Cl5 C8 Cl5 112.09(15) 7_565 .
Cl5 C8 H8A 109.2 7_565 .
Cl5 C8 H8A 109.2 . .
Cl5 C8 H8B 109.2 7_565 .
Cl5 C8 H8B 109.2 . .
H8A C8 H8B 107.9 . .
O1 Mo1 Cl2 97.34(7) . .
O1 Mo1 Cl4 98.192(12) . 7_565
Cl2 Mo1 Cl4 89.263(12) . 7_565
O1 Mo1 Cl4 98.192(12) . .
Cl2 Mo1 Cl4 89.263(12) . .
Cl4 Mo1 Cl4 163.60(2) 7_565 .
O1 Mo1 Cl3 96.50(7) . .
Cl2 Mo1 Cl3 166.15(2) . .
Cl4 Mo1 Cl3 88.768(12) 7_565 .
Cl4 Mo1 Cl3 88.768(12) . .
O1 Mo1 Cl1 178.82(7) . .
Cl2 Mo1 Cl1 83.84(3) . .
Cl4 Mo1 Cl1 81.803(12) 7_565 .
Cl4 Mo1 Cl1 81.803(12) . .
Cl3 Mo1 Cl1 82.32(2) . .
C1 N2 C5 125.74(17) . .
C1 N2 H2 117.1(15) . .
C5 N2 H2 117.1(15) . .
C1 O2 H3 107.9(18) . .

loop_
_geom_bond_atom_site_label_1
_geom_bond_atom_site_label_2
_geom_bond_distance
_geom_bond_site_symmetry_2
C1 N2 1.291(2) .
C1 O2 1.305(2) .
C1 C2 1.488(3) .
C2 C3 1.528(3) .
C2 H2A 0.9900 .
C2 H2B 0.9900 .
C3 C4 1.519(3) .
C3 H3A 0.9900 .
C3 H3B 0.9900 .
C4 C5 1.512(3) .
C4 H4A 0.9900 .
C4 H4B 0.9900 .
C5 N2 1.472(2) .
C5 H5A 0.9900 .
C5 H5B 0.9900 .
C8 Cl5 1.7624(16) 7_565
C8 Cl5 1.7624(16) .
C8 H8A 0.9900 .
C8 H8B 0.9900 .
Cl1 Mo1 2.7582(7) .
Cl2 Mo1 2.3741(7) .
Cl3 Mo1 2.3820(7) .
Cl4 Mo1 2.3792(6) .
Mo1 O1 1.6584(19) .
Mo1 Cl4 2.3792(6) 7_565
N2 H2 0.874(15) .
O2 H3 0.814(16) .

loop_
_geom_hbond_atom_site_label_D
_geom_hbond_atom_site_label_H
_geom_hbond_atom_site_label_A
_geom_hbond_distance_DH
_geom_hbond_distance_HA
_geom_hbond_distance_DA
_geom_hbond_angle_DHA
_geom_hbond_site_symmetry_A
N2 H2 Cl4 0.874(15) 2.682(18) 3.4260(18) 143.7(19) .
N2 H2 Cl3 0.874(15) 2.728(19) 3.4249(17) 137.7(18) .
O2 H3 Cl1 0.814(16) 2.207(17) 3.0037(14) 166(3) 2_554

loop_
_geom_torsion_atom_site_label_1
_geom_torsion_atom_site_label_2
_geom_torsion_atom_site_label_3
_geom_torsion_atom_site_label_4
_geom_torsion
N2 C1 C2 C3 -15.2(3)
O2 C1 C2 C3 165.87(18)
C1 C2 C3 C4 45.2(2)
C2 C3 C4 C5 -61.8(2)
C3 C4 C5 N2 45.9(2)
O2 C1 N2 C5 179.08(18)
C2 C1 N2 C5 0.1(3)
C4 C5 N2 C1 -15.9(3)
